data_7110750
loop_
_publ_author_name
'Huang, Chang-Cang'
'Neuhausen, J\"org'
'Tremel, Wolfgang'

_publ_section_title
;
 Hf27Si6P10, a novel metal-rich compound with P2 groups
;
_journal_issue 1
_journal_name_full 'Chemical Communications'
_journal_page_first 17
_journal_paper_doi 10.1039/a906873b
_journal_year 2000
_chemical_formula_sum 'Hf27 P8 Si8'
_chemical_formula_weight 5291.71
_chemical_name_systematic
; 
 ? 
;
_space_group_IT_number 71
_symmetry_space_group_name_Hall '-I 2 2'
_symmetry_space_group_name_H-M 'I m m m'
_atom_sites_solution_hydrogens geom
_atom_sites_solution_primary direct
_atom_sites_solution_secondary difmap
_audit_creation_method SHELXL-97
_cell_angle_alpha 90.00
_cell_angle_beta 90.00
_cell_angle_gamma 90.00
_cell_formula_units_Z 2
_cell_length_a 3.5730(7)
_cell_length_b 18.623(4)
_cell_length_c 23.081(5)
_cell_measurement_temperature 293(2)
_cell_volume 1535.8(6)
_computing_structure_refinement 'SHELXL-97 (Sheldrick, 1997)'
_computing_structure_solution 'SHELXS-97 (Sheldrick, 1990)'
_diffrn_ambient_temperature 293(2)
_diffrn_measured_fraction_theta_full 0.998
_diffrn_measured_fraction_theta_max 0.998
_diffrn_radiation_monochromator graphite
_diffrn_radiation_source 'fine-focus sealed tube'
_diffrn_radiation_type MoK\a
_diffrn_radiation_wavelength 0.71073
_diffrn_reflns_av_R_equivalents 0.0334
_diffrn_reflns_av_sigmaI/netI 0.0517
_diffrn_reflns_limit_h_max 4
_diffrn_reflns_limit_h_min -1
_diffrn_reflns_limit_k_max 23
_diffrn_reflns_limit_k_min -1
_diffrn_reflns_limit_l_max 29
_diffrn_reflns_limit_l_min -1
_diffrn_reflns_number 1443
_diffrn_reflns_theta_full 27.00
_diffrn_reflns_theta_max 27.00
_diffrn_reflns_theta_min 2.19
_exptl_absorpt_coefficient_mu 91.464
_exptl_crystal_density_diffrn 11.443
_exptl_crystal_density_method 'not measured'
_exptl_crystal_F_000 4352
_refine_diff_density_max 4.408
_refine_diff_density_min -4.162
_refine_diff_density_rms 0.881
_refine_ls_extinction_coef 0.00028(2)
_refine_ls_extinction_expression Fc^*^=kFc[1+0.001xFc^2^\l^3^/sin(2\q)]^-1/4^
_refine_ls_extinction_method SHELXL
_refine_ls_goodness_of_fit_ref 1.008
_refine_ls_hydrogen_treatment mixed
_refine_ls_matrix_type full
_refine_ls_number_parameters 75
_refine_ls_number_reflns 1029
_refine_ls_number_restraints 0
_refine_ls_restrained_S_all 1.008
_refine_ls_R_factor_all 0.0456
_refine_ls_R_factor_gt 0.0354
_refine_ls_shift/su_max 0.000
_refine_ls_shift/su_mean 0.000
_refine_ls_structure_factor_coef Fsqd
_refine_ls_weighting_details 'calc w=1/[\s^2^(Fo^2^)+(0.0561P)^2^+0.0000P] where P=(Fo^2^+2Fc^2^)/3'
_refine_ls_weighting_scheme calc
_refine_ls_wR_factor_gt 0.0951
_refine_ls_wR_factor_ref 0.0976
_reflns_number_gt 809
_reflns_number_total 1029
_reflns_threshold_expression >2sigma(I)
_cod_data_source_file a906873bsup1.cif
_cod_data_source_block pbimmm
_cod_original_cell_volume 1535.8(5)
_cod_database_code 7110750

loop_
_symmetry_equiv_pos_as_xyz
'x, y, z'
'-x, -y, z'
'-x, y, -z'
'x, -y, -z'
'x+1/2, y+1/2, z+1/2'
'-x+1/2, -y+1/2, z+1/2'
'-x+1/2, y+1/2, -z+1/2'
'x+1/2, -y+1/2, -z+1/2'
'-x, -y, -z'
'x, y, -z'
'x, -y, z'
'-x, y, z'
'-x+1/2, -y+1/2, -z+1/2'
'x+1/2, y+1/2, -z+1/2'
'x+1/2, -y+1/2, z+1/2'
'-x+1/2, y+1/2, z+1/2'

loop_
_atom_site_label
_atom_site_type_symbol
_atom_site_fract_x
_atom_site_fract_y
_atom_site_fract_z
_atom_site_U_iso_or_equiv
_atom_site_adp_type
_atom_site_occupancy
_atom_site_symmetry_multiplicity
_atom_site_calc_flag
_atom_site_refinement_flags
Hf1 Hf 0.0000 0.13142(4) 0.39203(4) 0.0075(3) Uani 1 2 d S
Hf2 Hf 0.0000 0.13268(5) 0.18296(5) 0.0086(3) Uani 1 2 d S
Hf3 Hf 0.0000 0.24498(5) 0.07118(5) 0.0080(3) Uani 1 2 d S
Hf4 Hf 0.0000 0.31490(5) 0.21538(5) 0.0101(3) Uani 1 2 d S
Hf5 Hf 0.0000 0.40484(5) 0.42098(5) 0.0098(3) Uani 1 2 d S
Hf6 Hf 0.5000 0.0000 0.21437(7) 0.0085(3) Uani 1 4 d S
Hf7 Hf 0.5000 0.0000 0.35605(7) 0.0090(3) Uani 1 4 d S
Hf8 Hf 0.0000 0.41343(7) 0.0000 0.0086(3) Uani 1 4 d S
Hf9 Hf 0.0000 0.0000 0.0000 0.0075(4) Uani 1 8 d S
P1 P 0.0000 0.0723(3) 0.2854(3) 0.0108(13) Uani 1 2 d S
P2 P 0.0000 0.2704(3) 0.3430(3) 0.0109(14) Uani 1 2 d S
P3 P 0.0000 0.0000 0.1242(4) 0.0106(19) Uani 1 4 d S
P4 P 0.0000 0.0000 0.4440(4) 0.012(2) Uani 1 4 d S
P5 P 0.0000 0.1928(5) 0.5000 0.0087(18) Uani 1 4 d S
P6 P 0.0000 0.1387(4) 0.0000 0.0069(17) Uani 1 4 d S

loop_
_atom_site_aniso_label
_atom_site_aniso_U_11
_atom_site_aniso_U_22
_atom_site_aniso_U_33
_atom_site_aniso_U_23
_atom_site_aniso_U_13
_atom_site_aniso_U_12
Hf1 0.0091(6) 0.0068(5) 0.0066(5) 0.0003(3) 0.000 0.000
Hf2 0.0099(6) 0.0080(4) 0.0079(5) 0.0009(4) 0.000 0.000
Hf3 0.0092(6) 0.0076(4) 0.0072(5) 0.0000(3) 0.000 0.000
Hf4 0.0087(6) 0.0114(5) 0.0102(5) 0.0000(4) 0.000 0.000
Hf5 0.0085(5) 0.0108(4) 0.0102(5) 0.0008(4) 0.000 0.000
Hf6 0.0075(8) 0.0102(6) 0.0078(7) 0.000 0.000 0.000
Hf7 0.0081(7) 0.0098(6) 0.0091(7) 0.000 0.000 0.000
Hf8 0.0081(8) 0.0094(6) 0.0083(7) 0.000 0.000 0.000
Hf9 0.0079(11) 0.0078(8) 0.0067(10) 0.000 0.000 0.000
P1 0.008(4) 0.015(3) 0.009(3) 0.003(2) 0.000 0.000
P2 0.008(3) 0.011(3) 0.014(3) 0.001(2) 0.000 0.000
P3 0.008(5) 0.017(4) 0.007(4) 0.000 0.000 0.000
P4 0.015(5) 0.015(4) 0.008(4) 0.000 0.000 0.000
P5 0.005(4) 0.018(4) 0.004(4) 0.000 0.000 0.000
P6 0.008(5) 0.007(3) 0.006(4) 0.000 0.000 0.000

loop_
_atom_type_symbol
_atom_type_description
_atom_type_scat_dispersion_real
_atom_type_scat_dispersion_imag
_atom_type_scat_source
Si Si 0.0817 0.0704 'International Tables Vol C Tables 4.2.6.8 and 6.1.1.4'
P P 0.1023 0.0942 'International Tables Vol C Tables 4.2.6.8 and 6.1.1.4'
Hf Hf -0.5830 6.1852 'International Tables Vol C Tables 4.2.6.8 and 6.1.1.4'

loop_
_geom_angle_atom_site_label_1
_geom_angle_atom_site_label_2
_geom_angle_atom_site_label_3
_geom_angle
_geom_angle_site_symmetry_1
_geom_angle_site_symmetry_3
P1 Hf1 P4 92.0(2) . .
P1 Hf1 P5 179.4(2) . .
P4 Hf1 P5 88.6(3) . .
P1 Hf1 P2 90.5(2) . .
P4 Hf1 P2 177.5(2) . .
P5 Hf1 P2 89.0(2) . .
P1 Hf1 Hf3 124.41(10) . 13
P4 Hf1 Hf3 123.92(14) . 13
P5 Hf1 Hf3 55.21(12) . 13
P2 Hf1 Hf3 54.36(10) . 13
P1 Hf1 Hf3 124.41(10) . 13_455
P4 Hf1 Hf3 123.92(14) . 13_455
P5 Hf1 Hf3 55.21(12) . 13_455
P2 Hf1 Hf3 54.36(10) . 13_455
Hf3 Hf1 Hf3 72.12(3) 13 13_455
P1 Hf1 Hf7 55.99(11) . 1_455
P4 Hf1 Hf7 54.32(14) . 1_455
P5 Hf1 Hf7 124.41(13) . 1_455
P2 Hf1 Hf7 127.43(11) . 1_455
Hf3 Hf1 Hf7 178.13(3) 13 1_455
Hf3 Hf1 Hf7 109.271(19) 13_455 1_455
P1 Hf1 Hf7 55.99(11) . .
P4 Hf1 Hf7 54.32(14) . .
P5 Hf1 Hf7 124.41(13) . .
P2 Hf1 Hf7 127.43(11) . .
Hf3 Hf1 Hf7 109.271(19) 13 .
Hf3 Hf1 Hf7 178.13(3) 13_455 .
Hf7 Hf1 Hf7 69.31(3) 1_455 .
P1 Hf1 Hf8 127.48(10) . 13
P4 Hf1 Hf8 54.48(14) . 13
P5 Hf1 Hf8 52.91(12) . 13
P2 Hf1 Hf8 123.71(11) . 13
Hf3 Hf1 Hf8 69.45(3) 13 13
Hf3 Hf1 Hf8 108.11(4) 13_455 13
Hf7 Hf1 Hf8 108.80(4) 1_455 13
Hf7 Hf1 Hf8 71.51(4) . 13
P1 Hf1 Hf8 127.48(10) . 13_455
P4 Hf1 Hf8 54.48(14) . 13_455
P5 Hf1 Hf8 52.91(12) . 13_455
P2 Hf1 Hf8 123.71(11) . 13_455
Hf3 Hf1 Hf8 108.11(4) 13 13_455
Hf3 Hf1 Hf8 69.45(3) 13_455 13_455
Hf7 Hf1 Hf8 71.51(4) 1_455 13_455
Hf7 Hf1 Hf8 108.80(4) . 13_455
Hf8 Hf1 Hf8 68.41(3) 13 13_455
P1 Hf1 Hf4 54.76(11) . 13_455
P4 Hf1 Hf4 128.20(14) . 13_455
P5 Hf1 Hf4 124.83(13) . 13_455
P2 Hf1 Hf4 53.57(11) . 13_455
Hf3 Hf1 Hf4 107.88(4) 13 13_455
Hf3 Hf1 Hf4 69.69(3) 13_455 13_455
Hf7 Hf1 Hf4 73.88(3) 1_455 13_455
Hf7 Hf1 Hf4 110.75(4) . 13_455
Hf8 Hf1 Hf4 177.12(4) 13 13_455
Hf8 Hf1 Hf4 111.964(19) 13_455 13_455
P1 Hf1 Hf4 54.76(11) . 13
P4 Hf1 Hf4 128.20(14) . 13
P5 Hf1 Hf4 124.83(13) . 13
P2 Hf1 Hf4 53.57(11) . 13
Hf3 Hf1 Hf4 69.69(3) 13 13
Hf3 Hf1 Hf4 107.88(4) 13_455 13
Hf7 Hf1 Hf4 110.75(4) 1_455 13
Hf7 Hf1 Hf4 73.88(3) . 13
Hf8 Hf1 Hf4 111.964(19) 13 13
Hf8 Hf1 Hf4 177.12(4) 13_455 13
Hf4 Hf1 Hf4 67.51(3) 13_455 13
P2 Hf2 P2 86.45(19) 13 13_455
P2 Hf2 P1 120.26(17) 13 .
P2 Hf2 P1 120.26(17) 13_455 .
P2 Hf2 P3 119.74(17) 13 .
P2 Hf2 P3 119.74(17) 13_455 .
P1 Hf2 P3 93.3(2) . .
P2 Hf2 Hf5 112.12(15) 13 13_455
P2 Hf2 Hf5 65.16(14) 13_455 13_455
P1 Hf2 Hf5 127.43(10) . 13_455
P3 Hf2 Hf5 54.90(13) . 13_455
P2 Hf2 Hf5 65.16(14) 13 13
P2 Hf2 Hf5 112.12(15) 13_455 13
P1 Hf2 Hf5 127.43(10) . 13
P3 Hf2 Hf5 54.90(13) . 13
Hf5 Hf2 Hf5 71.13(3) 13_455 13
P2 Hf2 Hf4 64.02(15) 13 13
P2 Hf2 Hf4 110.47(14) 13_455 13
P1 Hf2 Hf4 56.81(11) . 13
P3 Hf2 Hf4 129.70(12) . 13
Hf5 Hf2 Hf4 174.80(4) 13_455 13
Hf5 Hf2 Hf4 109.08(2) 13 13
P2 Hf2 Hf4 110.47(14) 13 13_455
P2 Hf2 Hf4 64.02(15) 13_455 13_455
P1 Hf2 Hf4 56.81(11) . 13_455
P3 Hf2 Hf4 129.70(12) . 13_455
Hf5 Hf2 Hf4 109.08(2) 13_455 13_455
Hf5 Hf2 Hf4 174.80(4) 13 13_455
Hf4 Hf2 Hf4 70.21(4) 13 13_455
P2 Hf2 Hf6 171.39(10) 13 1_455
P2 Hf2 Hf6 102.00(9) 13_455 1_455
P1 Hf2 Hf6 56.82(11) . 1_455
P3 Hf2 Hf6 54.55(13) . 1_455
Hf5 Hf2 Hf6 70.72(4) 13_455 1_455
Hf5 Hf2 Hf6 109.44(4) 13 1_455
Hf4 Hf2 Hf6 113.63(4) 13 1_455
Hf4 Hf2 Hf6 75.24(3) 13_455 1_455
P2 Hf2 Hf6 102.00(9) 13 .
P2 Hf2 Hf6 171.39(10) 13_455 .
P1 Hf2 Hf6 56.82(11) . .
P3 Hf2 Hf6 54.55(13) . .
Hf5 Hf2 Hf6 109.44(4) 13_455 .
Hf5 Hf2 Hf6 70.72(4) 13 .
Hf4 Hf2 Hf6 75.24(3) 13 .
Hf4 Hf2 Hf6 113.63(4) 13_455 .
Hf6 Hf2 Hf6 69.50(3) 1_455 .
P2 Hf2 Hf3 52.14(14) 13 .
P2 Hf2 Hf3 52.14(14) 13_455 .
P1 Hf2 Hf3 166.39(15) . .
P3 Hf2 Hf3 100.29(18) . .
Hf5 Hf2 Hf3 62.39(3) 13_455 .
Hf5 Hf2 Hf3 62.39(3) 13 .
Hf4 Hf2 Hf3 112.89(3) 13 .
Hf4 Hf2 Hf3 112.89(3) 13_455 .
Hf6 Hf2 Hf3 132.54(4) 1_455 .
Hf6 Hf2 Hf3 132.54(4) . .
P2 Hf2 Hf4 51.24(12) 13 .
P2 Hf2 Hf4 51.24(12) 13_455 .
P1 Hf2 Hf4 102.98(15) . .
P3 Hf2 Hf4 163.69(18) . .
Hf5 Hf2 Hf4 112.97(3) 13_455 .
Hf5 Hf2 Hf4 112.97(3) 13 .
Hf4 Hf2 Hf4 62.00(3) 13 .
Hf4 Hf2 Hf4 62.00(3) 13_455 .
Hf6 Hf2 Hf4 136.06(3) 1_455 .
Hf6 Hf2 Hf4 136.06(3) . .
Hf3 Hf2 Hf4 63.41(3) . .
P6 Hf3 P2 112.91(15) . 13
P6 Hf3 P2 112.91(15) . 13_455
P2 Hf3 P2 83.5(2) 13 13_455
P6 Hf3 P5 86.63(18) . 13_455
P2 Hf3 P5 160.0(2) 13 13_455
P2 Hf3 P5 93.15(11) 13_455 13_455
P6 Hf3 P5 86.63(18) . 13
P2 Hf3 P5 93.15(11) 13 13
P2 Hf3 P5 160.0(2) 13_455 13
P5 Hf3 P5 83.26(15) 13_455 13
P6 Hf3 Hf1 139.67(5) . 13
P2 Hf3 Hf1 58.85(12) 13 13
P2 Hf3 Hf1 105.45(13) 13_455 13
P5 Hf3 Hf1 103.61(17) 13_455 13
P5 Hf3 Hf1 56.86(12) 13 13
P6 Hf3 Hf1 139.67(5) . 13_455
P2 Hf3 Hf1 105.45(13) 13 13_455
P2 Hf3 Hf1 58.85(12) 13_455 13_455
P5 Hf3 Hf1 56.86(12) 13_455 13_455
P5 Hf3 Hf1 103.61(17) 13 13_455
Hf1 Hf3 Hf1 72.12(3) 13 13_455
P6 Hf3 Hf3 50.31(11) . 10
P2 Hf3 Hf3 137.60(11) 13 10
P2 Hf3 Hf3 137.60(11) 13_455 10
P5 Hf3 Hf3 52.34(7) 13_455 10
P5 Hf3 Hf3 52.34(7) 13 10
Hf1 Hf3 Hf3 106.25(3) 13 10
Hf1 Hf3 Hf3 106.25(3) 13_455 10
P6 Hf3 Hf5 52.25(8) . 13_455
P2 Hf3 Hf5 103.19(12) 13 13_455
P2 Hf3 Hf5 60.74(13) 13_455 13_455
P5 Hf3 Hf5 92.17(16) 13_455 13_455
P5 Hf3 Hf5 138.87(16) 13 13_455
Hf1 Hf3 Hf5 159.96(5) 13 13_455
Hf1 Hf3 Hf5 107.79(2) 13_455 13_455
Hf3 Hf3 Hf5 93.13(3) 10 13_455
P6 Hf3 Hf5 52.25(8) . 13
P2 Hf3 Hf5 60.74(13) 13 13
P2 Hf3 Hf5 103.19(12) 13_455 13
P5 Hf3 Hf5 138.87(16) 13_455 13
P5 Hf3 Hf5 92.17(16) 13 13
Hf1 Hf3 Hf5 107.79(2) 13 13
Hf1 Hf3 Hf5 159.96(5) 13_455 13
Hf3 Hf3 Hf5 93.13(3) 10 13
Hf5 Hf3 Hf5 65.15(3) 13_455 13
P6 Hf3 Hf2 90.66(11) . .
P2 Hf3 Hf2 50.13(11) 13 .
P2 Hf3 Hf2 50.13(11) 13_455 .
P5 Hf3 Hf2 138.23(9) 13_455 .
P5 Hf3 Hf2 138.23(9) 13 .
Hf1 Hf3 Hf2 105.08(4) 13 .
Hf1 Hf3 Hf2 105.08(4) 13_455 .
Hf3 Hf3 Hf2 140.97(2) 10 .
Hf5 Hf3 Hf2 55.12(3) 13_455 .
Hf5 Hf3 Hf2 55.12(3) 13 .
P6 Hf3 Hf8 112.66(12) . .
P2 Hf3 Hf8 115.94(12) 13 .
P2 Hf3 Hf8 115.94(12) 13_455 .
P5 Hf3 Hf8 48.32(15) 13_455 .
P5 Hf3 Hf8 48.32(15) 13 .
Hf1 Hf3 Hf8 57.18(2) 13 .
Hf1 Hf3 Hf8 57.18(2) 13_455 .
Hf3 Hf3 Hf8 62.36(2) 10 .
Hf5 Hf3 Hf8 140.37(3) 13_455 .
Hf5 Hf3 Hf8 140.37(3) 13 .
Hf2 Hf3 Hf8 156.67(4) . .
P2 Hf4 P2 81.23(18) 13_455 13
P2 Hf4 P1 149.3(2) 13_455 13
P2 Hf4 P1 90.92(14) 13 13
P2 Hf4 P1 90.92(14) 13_455 13_455
P2 Hf4 P1 149.3(2) 13 13_455
P1 Hf4 P1 80.77(18) 13 13_455
P2 Hf4 P2 108.40(16) 13_455 .
P2 Hf4 P2 108.40(16) 13 .
P1 Hf4 P2 102.29(17) 13 .
P1 Hf4 P2 102.29(17) 13_455 .
P2 Hf4 Hf2 157.97(15) 13_455 13
P2 Hf4 Hf2 100.27(11) 13 13
P1 Hf4 Hf2 52.64(14) 13 13
P1 Hf4 Hf2 97.96(13) 13_455 13
P2 Hf4 Hf2 50.05(8) . 13
P2 Hf4 Hf2 100.27(11) 13_455 13_455
P2 Hf4 Hf2 157.97(15) 13 13_455
P1 Hf4 Hf2 97.96(13) 13 13_455
P1 Hf4 Hf2 52.64(14) 13_455 13_455
P2 Hf4 Hf2 50.05(8) . 13_455
Hf2 Hf4 Hf2 70.21(4) 13 13_455
P2 Hf4 Hf1 55.95(13) 13_455 13_455
P2 Hf4 Hf1 99.41(14) 13 13_455
P1 Hf4 Hf1 96.77(13) 13 13_455
P1 Hf4 Hf1 52.98(14) 13_455 13_455
P2 Hf4 Hf1 145.74(3) . 13_455
Hf2 Hf4 Hf1 143.54(4) 13 13_455
Hf2 Hf4 Hf1 99.51(3) 13_455 13_455
P2 Hf4 Hf1 99.41(14) 13_455 13
P2 Hf4 Hf1 55.95(13) 13 13
P1 Hf4 Hf1 52.98(14) 13 13
P1 Hf4 Hf1 96.77(13) 13_455 13
P2 Hf4 Hf1 145.74(3) . 13
Hf2 Hf4 Hf1 99.51(3) 13 13
Hf2 Hf4 Hf1 143.54(4) 13_455 13
Hf1 Hf4 Hf1 67.51(3) 13_455 13
P2 Hf4 Hf4 58.49(14) 13_455 13_455
P2 Hf4 Hf4 99.24(12) 13 13_455
P1 Hf4 Hf4 152.15(15) 13 13_455
P1 Hf4 Hf4 101.78(10) 13_455 13_455
P2 Hf4 Hf4 49.90(9) . 13_455
Hf2 Hf4 Hf4 99.81(5) 13 13_455
Hf2 Hf4 Hf4 64.33(3) 13_455 13_455
Hf1 Hf4 Hf4 106.93(3) 13_455 13_455
Hf1 Hf4 Hf4 150.97(5) 13 13_455
P2 Hf4 Hf4 99.24(12) 13_455 13
P2 Hf4 Hf4 58.49(14) 13 13
P1 Hf4 Hf4 101.78(10) 13 13
P1 Hf4 Hf4 152.15(15) 13_455 13
P2 Hf4 Hf4 49.90(9) . 13
Hf2 Hf4 Hf4 64.33(3) 13 13
Hf2 Hf4 Hf4 99.81(5) 13_455 13
Hf1 Hf4 Hf4 150.97(5) 13_455 13
Hf1 Hf4 Hf4 106.93(3) 13 13
Hf4 Hf4 Hf4 63.31(4) 13_455 13
P2 Hf4 Hf2 47.83(10) 13_455 .
P2 Hf4 Hf2 47.83(10) 13 .
P1 Hf4 Hf2 137.93(10) 13 .
P1 Hf4 Hf2 137.93(10) 13_455 .
P2 Hf4 Hf2 86.73(12) . .
Hf2 Hf4 Hf2 118.00(3) 13 .
Hf2 Hf4 Hf2 118.00(3) 13_455 .
Hf1 Hf4 Hf2 97.91(3) 13_455 .
Hf1 Hf4 Hf2 97.91(3) 13 .
Hf4 Hf4 Hf2 53.67(3) 13_455 .
Hf4 Hf4 Hf2 53.67(3) 13 .
P6 Hf5 P6 83.66(10) 13 13_455
P6 Hf5 P3 91.17(18) 13 13
P6 Hf5 P3 153.5(2) 13_455 13
P6 Hf5 P3 153.5(2) 13 13_455
P6 Hf5 P3 91.17(18) 13_455 13_455
P3 Hf5 P3 81.95(14) 13 13_455
P6 Hf5 Hf2 148.30(16) 13 13_455
P6 Hf5 Hf2 94.30(5) 13_455 13_455
P3 Hf5 Hf2 103.30(19) 13 13_455
P3 Hf5 Hf2 57.81(15) 13_455 13_455
P6 Hf5 Hf2 94.30(5) 13 13
P6 Hf5 Hf2 148.30(16) 13_455 13
P3 Hf5 Hf2 57.81(15) 13 13
P3 Hf5 Hf2 103.30(19) 13_455 13
Hf2 Hf5 Hf2 71.13(3) 13_455 13
P6 Hf5 P2 98.74(18) 13 .
P6 Hf5 P2 98.74(18) 13_455 .
P3 Hf5 P2 107.71(18) 13 .
P3 Hf5 P2 107.71(18) 13_455 .
Hf2 Hf5 P2 50.15(9) 13_455 .
Hf2 Hf5 P2 50.15(9) 13 .
P6 Hf5 Hf9 52.38(16) 13 5
P6 Hf5 Hf9 99.00(10) 13_455 5
P3 Hf5 Hf9 58.5(2) 13 5
P3 Hf5 Hf9 103.35(11) 13_455 5
Hf2 Hf5 Hf9 157.28(4) 13_455 5
Hf2 Hf5 Hf9 104.70(2) 13 5
P2 Hf5 Hf9 143.67(3) . 5
P6 Hf5 Hf9 99.00(9) 13 5_455
P6 Hf5 Hf9 52.38(16) 13_455 5_455
P3 Hf5 Hf9 103.35(11) 13 5_455
P3 Hf5 Hf9 58.5(2) 13_455 5_455
Hf2 Hf5 Hf9 104.70(2) 13_455 5_455
Hf2 Hf5 Hf9 157.28(4) 13 5_455
P2 Hf5 Hf9 143.67(3) . 5_455
Hf9 Hf5 Hf9 70.18(3) 5 5_455
P6 Hf5 Hf3 93.87(15) 13 13_455
P6 Hf5 Hf3 49.40(14) 13_455 13_455
P3 Hf5 Hf3 157.07(17) 13 13_455
P3 Hf5 Hf3 102.41(2) 13_455 13_455
Hf2 Hf5 Hf3 62.49(3) 13_455 13_455
Hf2 Hf5 Hf3 99.47(4) 13 13_455
P2 Hf5 Hf3 49.40(9) . 13_455
Hf9 Hf5 Hf3 139.20(4) 5 13_455
Hf9 Hf5 Hf3 97.93(2) 5_455 13_455
P6 Hf5 Hf3 49.40(14) 13 13
P6 Hf5 Hf3 93.87(15) 13_455 13
P3 Hf5 Hf3 102.41(2) 13 13
P3 Hf5 Hf3 157.07(17) 13_455 13
Hf2 Hf5 Hf3 99.47(4) 13_455 13
Hf2 Hf5 Hf3 62.49(3) 13 13
P2 Hf5 Hf3 49.40(9) . 13
Hf9 Hf5 Hf3 97.93(2) 5 13
Hf9 Hf5 Hf3 139.20(4) 5_455 13
Hf3 Hf5 Hf3 65.15(3) 13_455 13
P6 Hf5 Hf5 107.62(16) 13 2_565
P6 Hf5 Hf5 107.62(16) 13_455 2_565
P3 Hf5 Hf5 49.42(7) 13 2_565
P3 Hf5 Hf5 49.42(7) 13_455 2_565
Hf2 Hf5 Hf5 103.15(2) 13_455 2_565
Hf2 Hf5 Hf5 103.15(2) 13 2_565
P2 Hf5 Hf5 144.26(13) . 2_565
Hf9 Hf5 Hf5 55.234(17) 5 2_565
Hf9 Hf5 Hf5 55.234(17) 5_455 2_565
Hf3 Hf5 Hf5 147.236(14) 13_455 2_565
Hf3 Hf5 Hf5 147.236(14) 13 2_565
P3 Hf6 P3 81.3(3) . 1_655
P3 Hf6 P1 150.24(14) . 1_655
P3 Hf6 P1 91.66(16) 1_655 1_655
P3 Hf6 P1 150.24(14) . 2_655
P3 Hf6 P1 91.66(16) 1_655 2_655
P1 Hf6 P1 58.1(3) 1_655 2_655
P3 Hf6 P1 91.66(16) . 2
P3 Hf6 P1 150.24(14) 1_655 2
P1 Hf6 P1 107.5(3) 1_655 2
P1 Hf6 P1 80.17(19) 2_655 2
P3 Hf6 P1 91.66(16) . .
P3 Hf6 P1 150.24(14) 1_655 .
P1 Hf6 P1 80.17(19) 1_655 .
P1 Hf6 P1 107.5(3) 2_655 .
P1 Hf6 P1 58.1(3) 2 .
P3 Hf6 Hf2 56.85(5) . 2
P3 Hf6 Hf2 101.30(9) 1_655 2
P1 Hf6 Hf2 152.45(14) 1_655 2
P1 Hf6 Hf2 96.95(12) 2_655 2
P1 Hf6 Hf2 52.19(14) 2 2
P1 Hf6 Hf2 98.77(10) . 2
P3 Hf6 Hf2 101.30(9) . 2_655
P3 Hf6 Hf2 56.85(5) 1_655 2_655
P1 Hf6 Hf2 98.77(10) 1_655 2_655
P1 Hf6 Hf2 52.19(14) 2_655 2_655
P1 Hf6 Hf2 96.95(12) 2 2_655
P1 Hf6 Hf2 152.45(14) . 2_655
Hf2 Hf6 Hf2 69.50(3) 2 2_655
P3 Hf6 Hf2 101.30(9) . 1_655
P3 Hf6 Hf2 56.85(5) 1_655 1_655
P1 Hf6 Hf2 52.19(14) 1_655 1_655
P1 Hf6 Hf2 98.77(10) 2_655 1_655
P1 Hf6 Hf2 152.45(14) 2 1_655
P1 Hf6 Hf2 96.95(12) . 1_655
Hf2 Hf6 Hf2 153.25(7) 2 1_655
Hf2 Hf6 Hf2 104.07(3) 2_655 1_655
P3 Hf6 Hf2 56.85(5) . .
P3 Hf6 Hf2 101.30(9) 1_655 .
P1 Hf6 Hf2 96.95(12) 1_655 .
P1 Hf6 Hf2 152.45(14) 2_655 .
P1 Hf6 Hf2 98.77(10) 2 .
P1 Hf6 Hf2 52.19(14) . .
Hf2 Hf6 Hf2 104.07(3) 2 .
Hf2 Hf6 Hf2 153.25(7) 2_655 .
Hf2 Hf6 Hf2 69.50(2) 1_655 .
P3 Hf6 Hf7 139.34(14) . .
P3 Hf6 Hf7 139.34(14) 1_655 .
P1 Hf6 Hf7 53.75(13) 1_655 .
P1 Hf6 Hf7 53.75(13) 2_655 .
P1 Hf6 Hf7 53.75(13) 2 .
P1 Hf6 Hf7 53.75(13) . .
Hf2 Hf6 Hf7 103.37(3) 2 .
Hf2 Hf6 Hf7 103.37(3) 2_655 .
Hf2 Hf6 Hf7 103.37(3) 1_655 .
Hf2 Hf6 Hf7 103.37(3) . .
P3 Hf6 Hf6 130.66(14) . 1_655
P3 Hf6 Hf6 49.34(14) 1_655 1_655
P1 Hf6 Hf6 49.91(9) 1_655 1_655
P1 Hf6 Hf6 49.91(9) 2_655 1_655
P1 Hf6 Hf6 130.09(9) 2 1_655
P1 Hf6 Hf6 130.09(9) . 1_655
Hf2 Hf6 Hf6 124.752(13) 2 1_655
Hf2 Hf6 Hf6 55.248(13) 2_655 1_655
Hf2 Hf6 Hf6 55.248(13) 1_655 1_655
Hf2 Hf6 Hf6 124.752(13) . 1_655
Hf7 Hf6 Hf6 90.0 . 1_655
P4 Hf7 P4 82.7(3) 1_655 .
P4 Hf7 P1 150.27(14) 1_655 2
P4 Hf7 P1 90.89(17) . 2
P4 Hf7 P1 150.27(14) 1_655 .
P4 Hf7 P1 90.89(17) . .
P1 Hf7 P1 58.2(3) 2 .
P4 Hf7 P1 90.89(17) 1_655 1_655
P4 Hf7 P1 150.27(14) . 1_655
P1 Hf7 P1 107.9(3) 2 1_655
P1 Hf7 P1 80.39(18) . 1_655
P4 Hf7 P1 90.89(17) 1_655 2_655
P4 Hf7 P1 150.27(14) . 2_655
P1 Hf7 P1 80.39(18) 2 2_655
P1 Hf7 P1 107.9(3) . 2_655
P1 Hf7 P1 58.2(3) 1_655 2_655
P4 Hf7 Hf1 54.96(5) 1_655 1_655
P4 Hf7 Hf1 100.21(10) . 1_655
P1 Hf7 Hf1 154.38(15) 2 1_655
P1 Hf7 Hf1 98.25(12) . 1_655
P1 Hf7 Hf1 53.81(14) 1_655 1_655
P1 Hf7 Hf1 99.65(10) 2_655 1_655
P4 Hf7 Hf1 100.21(10) 1_655 2
P4 Hf7 Hf1 54.96(5) . 2
P1 Hf7 Hf1 53.81(14) 2 2
P1 Hf7 Hf1 99.65(10) . 2
P1 Hf7 Hf1 154.38(15) 1_655 2
P1 Hf7 Hf1 98.25(12) 2_655 2
Hf1 Hf7 Hf1 149.35(7) 1_655 2
P4 Hf7 Hf1 100.21(10) 1_655 .
P4 Hf7 Hf1 54.96(5) . .
P1 Hf7 Hf1 99.65(10) 2 .
P1 Hf7 Hf1 53.81(14) . .
P1 Hf7 Hf1 98.25(12) 1_655 .
P1 Hf7 Hf1 154.38(15) 2_655 .
Hf1 Hf7 Hf1 69.31(3) 1_655 .
Hf1 Hf7 Hf1 102.33(3) 2 .
P4 Hf7 Hf1 54.96(5) 1_655 2_655
P4 Hf7 Hf1 100.21(10) . 2_655
P1 Hf7 Hf1 98.25(12) 2 2_655
P1 Hf7 Hf1 154.38(15) . 2_655
P1 Hf7 Hf1 99.65(10) 1_655 2_655
P1 Hf7 Hf1 53.81(14) 2_655 2_655
Hf1 Hf7 Hf1 102.33(3) 1_655 2_655
Hf1 Hf7 Hf1 69.31(3) 2 2_655
Hf1 Hf7 Hf1 149.35(7) . 2_655
P4 Hf7 Hf6 138.64(15) 1_655 .
P4 Hf7 Hf6 138.64(15) . .
P1 Hf7 Hf6 53.93(13) 2 .
P1 Hf7 Hf6 53.93(13) . .
P1 Hf7 Hf6 53.93(13) 1_655 .
P1 Hf7 Hf6 53.93(13) 2_655 .
Hf1 Hf7 Hf6 105.33(3) 1_655 .
Hf1 Hf7 Hf6 105.33(3) 2 .
Hf1 Hf7 Hf6 105.33(3) . .
Hf1 Hf7 Hf6 105.33(3) 2_655 .
P4 Hf7 Hf7 48.64(15) 1_655 1_655
P4 Hf7 Hf7 131.36(15) . 1_655
P1 Hf7 Hf7 130.20(9) 2 1_655
P1 Hf7 Hf7 130.20(9) . 1_655
P1 Hf7 Hf7 49.80(9) 1_655 1_655
P1 Hf7 Hf7 49.80(9) 2_655 1_655
Hf1 Hf7 Hf7 55.346(13) 1_655 1_655
Hf1 Hf7 Hf7 124.654(13) 2 1_655
Hf1 Hf7 Hf7 124.654(13) . 1_655
Hf1 Hf7 Hf7 55.346(13) 2_655 1_655
Hf6 Hf7 Hf7 90.0 . 1_655
P5 Hf8 P5 84.2(3) 13_455 13
P5 Hf8 P4 151.20(19) 13_455 13
P5 Hf8 P4 89.99(11) 13 13
P5 Hf8 P4 151.20(19) 13_455 5_554
P5 Hf8 P4 89.99(11) 13 5_554
P4 Hf8 P4 56.5(4) 13 5_554
P5 Hf8 P4 89.99(11) 13_455 5_454
P5 Hf8 P4 151.20(19) 13 5_454
P4 Hf8 P4 107.66(15) 13 5_454
P4 Hf8 P4 81.68(18) 5_554 5_454
P5 Hf8 P4 89.99(11) 13_455 13_455
P5 Hf8 P4 151.20(19) 13 13_455
P4 Hf8 P4 81.68(18) 13 13_455
P4 Hf8 P4 107.66(15) 5_554 13_455
P4 Hf8 P4 56.5(4) 5_454 13_455
P5 Hf8 Hf1 55.13(4) 13_455 6_454
P5 Hf8 Hf1 100.47(8) 13 6_454
P4 Hf8 Hf1 153.37(18) 13 6_454
P4 Hf8 Hf1 98.72(19) 5_554 6_454
P4 Hf8 Hf1 54.29(13) 5_454 6_454
P4 Hf8 Hf1 99.13(15) 13_455 6_454
P5 Hf8 Hf1 100.47(8) 13_455 13
P5 Hf8 Hf1 55.13(4) 13 13
P4 Hf8 Hf1 54.29(13) 13 13
P4 Hf8 Hf1 99.13(15) 5_554 13
P4 Hf8 Hf1 153.37(18) 5_454 13
P4 Hf8 Hf1 98.72(19) 13_455 13
Hf1 Hf8 Hf1 149.53(5) 6_454 13
P5 Hf8 Hf1 100.47(8) 13_455 6_554
P5 Hf8 Hf1 55.13(4) 13 6_554
P4 Hf8 Hf1 99.13(15) 13 6_554
P4 Hf8 Hf1 54.29(13) 5_554 6_554
P4 Hf8 Hf1 98.72(19) 5_454 6_554
P4 Hf8 Hf1 153.37(18) 13_455 6_554
Hf1 Hf8 Hf1 68.41(3) 6_454 6_554
Hf1 Hf8 Hf1 103.29(3) 13 6_554
P5 Hf8 Hf1 55.13(4) 13_455 13_455
P5 Hf8 Hf1 100.47(8) 13 13_455
P4 Hf8 Hf1 98.72(19) 13 13_455
P4 Hf8 Hf1 153.37(18) 5_554 13_455
P4 Hf8 Hf1 99.13(15) 5_454 13_455
P4 Hf8 Hf1 54.29(14) 13_455 13_455
Hf1 Hf8 Hf1 103.29(3) 6_454 13_455
Hf1 Hf8 Hf1 68.41(3) 13 13_455
Hf1 Hf8 Hf1 149.53(5) 6_554 13_455
P5 Hf8 Hf8 137.92(13) 13_455 9_565
P5 Hf8 Hf8 137.92(13) 13 9_565
P4 Hf8 Hf8 53.83(8) 13 9_565
P4 Hf8 Hf8 53.83(8) 5_554 9_565
P4 Hf8 Hf8 53.83(8) 5_454 9_565
P4 Hf8 Hf8 53.83(8) 13_455 9_565
Hf1 Hf8 Hf8 105.24(3) 6_454 9_565
Hf1 Hf8 Hf8 105.24(3) 13 9_565
Hf1 Hf8 Hf8 105.24(3) 6_554 9_565
Hf1 Hf8 Hf8 105.24(3) 13_455 9_565
P5 Hf8 Hf3 48.89(10) 13_455 10
P5 Hf8 Hf3 48.89(10) 13 10
P4 Hf8 Hf3 137.94(4) 13 10
P4 Hf8 Hf3 107.65(14) 5_554 10
P4 Hf8 Hf3 107.65(14) 5_454 10
P4 Hf8 Hf3 137.94(4) 13_455 10
Hf1 Hf8 Hf3 53.37(2) 6_454 10
Hf1 Hf8 Hf3 97.53(4) 13 10
Hf1 Hf8 Hf3 53.37(2) 6_554 10
Hf1 Hf8 Hf3 97.53(4) 13_455 10
Hf8 Hf8 Hf3 152.36(2) 9_565 10
P6 Hf9 P6 180.0 . 9
P6 Hf9 P3 90.0 . .
P6 Hf9 P3 90.0 9 .
P6 Hf9 P3 90.0 . 9
P6 Hf9 P3 90.0 9 9
P3 Hf9 P3 180.0 . 9
P6 Hf9 Hf5 124.766(17) . 5_444
P6 Hf9 Hf5 55.234(17) 9 5_444
P3 Hf9 Hf5 125.935(19) . 5_444
P3 Hf9 Hf5 54.065(19) 9 5_444
P6 Hf9 Hf5 55.234(17) . 13
P6 Hf9 Hf5 124.766(17) 9 13
P3 Hf9 Hf5 54.065(19) . 13
P3 Hf9 Hf5 125.935(19) 9 13
Hf5 Hf9 Hf5 180.00(4) 5_444 13
P6 Hf9 Hf5 55.234(17) . 13_455
P6 Hf9 Hf5 124.766(17) 9 13_455
P3 Hf9 Hf5 54.065(19) . 13_455
P3 Hf9 Hf5 125.935(19) 9 13_455
Hf5 Hf9 Hf5 109.82(3) 5_444 13_455
Hf5 Hf9 Hf5 70.18(3) 13 13_455
P6 Hf9 Hf5 55.234(17) . 6_454
P6 Hf9 Hf5 124.766(17) 9 6_454
P3 Hf9 Hf5 125.935(19) . 6_454
P3 Hf9 Hf5 54.065(19) 9 6_454
Hf5 Hf9 Hf5 69.53(3) 5_444 6_454
Hf5 Hf9 Hf5 110.47(3) 13 6_454
Hf5 Hf9 Hf5 71.87(4) 13_455 6_454
P6 Hf9 Hf5 55.234(17) . 6_554
P6 Hf9 Hf5 124.766(17) 9 6_554
P3 Hf9 Hf5 125.935(19) . 6_554
P3 Hf9 Hf5 54.065(19) 9 6_554
Hf5 Hf9 Hf5 108.13(4) 5_444 6_554
Hf5 Hf9 Hf5 71.87(4) 13 6_554
Hf5 Hf9 Hf5 110.47(3) 13_455 6_554
Hf5 Hf9 Hf5 70.18(3) 6_454 6_554
P6 Hf9 Hf5 124.766(17) . 14_445
P6 Hf9 Hf5 55.234(17) 9 14_445
P3 Hf9 Hf5 54.065(19) . 14_445
P3 Hf9 Hf5 125.935(19) 9 14_445
Hf5 Hf9 Hf5 71.87(4) 5_444 14_445
Hf5 Hf9 Hf5 108.13(4) 13 14_445
Hf5 Hf9 Hf5 69.53(3) 13_455 14_445
Hf5 Hf9 Hf5 109.82(3) 6_454 14_445
Hf5 Hf9 Hf5 180.00(4) 6_554 14_445
P6 Hf9 Hf5 124.766(17) . 14_545
P6 Hf9 Hf5 55.234(17) 9 14_545
P3 Hf9 Hf5 54.065(19) . 14_545
P3 Hf9 Hf5 125.935(19) 9 14_545
Hf5 Hf9 Hf5 110.47(3) 5_444 14_545
Hf5 Hf9 Hf5 69.53(3) 13 14_545
Hf5 Hf9 Hf5 108.13(4) 13_455 14_545
Hf5 Hf9 Hf5 180.00(4) 6_454 14_545
Hf5 Hf9 Hf5 109.82(3) 6_554 14_545
Hf5 Hf9 Hf5 70.18(3) 14_445 14_545
P6 Hf9 Hf5 124.766(17) . 5_544
P6 Hf9 Hf5 55.234(17) 9 5_544
P3 Hf9 Hf5 125.935(19) . 5_544
P3 Hf9 Hf5 54.065(19) 9 5_544
Hf5 Hf9 Hf5 70.18(3) 5_444 5_544
Hf5 Hf9 Hf5 109.82(3) 13 5_544
Hf5 Hf9 Hf5 180.00(4) 13_455 5_544
Hf5 Hf9 Hf5 108.13(4) 6_454 5_544
Hf5 Hf9 Hf5 69.53(3) 6_554 5_544
Hf5 Hf9 Hf5 110.47(3) 14_445 5_544
Hf5 Hf9 Hf5 71.87(4) 14_545 5_544
Hf2 P1 P1 115.42(15) . 2
Hf2 P1 Hf1 130.5(3) . .
P1 P1 Hf1 114.10(14) 2 .
Hf2 P1 Hf4 70.54(15) . 13
P1 P1 Hf4 139.61(9) 2 13
Hf1 P1 Hf4 72.26(16) . 13
Hf2 P1 Hf4 70.54(15) . 13_455
P1 P1 Hf4 139.61(9) 2 13_455
Hf1 P1 Hf4 72.26(16) . 13_455
Hf4 P1 Hf4 80.77(18) 13 13_455
Hf2 P1 Hf7 137.79(13) . 1_455
P1 P1 Hf7 60.88(13) 2 1_455
Hf1 P1 Hf7 70.20(16) . 1_455
Hf4 P1 Hf7 142.5(3) 13 1_455
Hf4 P1 Hf7 87.51(9) 13_455 1_455
Hf2 P1 Hf7 137.79(13) . .
P1 P1 Hf7 60.88(13) 2 .
Hf1 P1 Hf7 70.20(16) . .
Hf4 P1 Hf7 87.51(9) 13 .
Hf4 P1 Hf7 142.5(3) 13_455 .
Hf7 P1 Hf7 80.39(18) 1_455 .
Hf2 P1 Hf6 70.99(16) . 1_455
P1 P1 Hf6 60.95(13) 2 1_455
Hf1 P1 Hf6 137.56(13) . 1_455
Hf4 P1 Hf6 141.5(3) 13 1_455
Hf4 P1 Hf6 87.05(9) 13_455 1_455
Hf7 P1 Hf6 72.32(10) 1_455 1_455
Hf7 P1 Hf6 121.8(2) . 1_455
Hf2 P1 Hf6 70.99(16) . .
P1 P1 Hf6 60.95(13) 2 .
Hf1 P1 Hf6 137.56(13) . .
Hf4 P1 Hf6 87.05(9) 13 .
Hf4 P1 Hf6 141.5(3) 13_455 .
Hf7 P1 Hf6 121.8(2) 1_455 .
Hf7 P1 Hf6 72.32(10) . .
Hf6 P1 Hf6 80.17(19) 1_455 .
Hf2 P2 Hf2 86.45(19) 13 13_455
Hf2 P2 Hf3 77.73(9) 13 13
Hf2 P2 Hf3 134.4(3) 13_455 13
Hf2 P2 Hf3 134.4(3) 13 13_455
Hf2 P2 Hf3 77.73(9) 13_455 13_455
Hf3 P2 Hf3 83.5(2) 13 13_455
Hf2 P2 Hf4 137.2(3) 13 13_455
Hf2 P2 Hf4 80.92(10) 13_455 13_455
Hf3 P2 Hf4 137.2(2) 13 13_455
Hf3 P2 Hf4 82.36(9) 13_455 13_455
Hf2 P2 Hf4 80.92(10) 13 13
Hf2 P2 Hf4 137.2(3) 13_455 13
Hf3 P2 Hf4 82.36(9) 13 13
Hf3 P2 Hf4 137.2(2) 13_455 13
Hf4 P2 Hf4 81.23(18) 13_455 13
Hf2 P2 Hf1 136.51(10) 13 .
Hf2 P2 Hf1 136.51(10) 13_455 .
Hf3 P2 Hf1 66.79(14) 13 .
Hf3 P2 Hf1 66.79(14) 13_455 .
Hf4 P2 Hf1 70.49(13) 13_455 .
Hf4 P2 Hf1 70.49(13) 13 .
Hf2 P2 Hf4 65.92(15) 13 .
Hf2 P2 Hf4 65.92(15) 13_455 .
Hf3 P2 Hf4 137.72(11) 13 .
Hf3 P2 Hf4 137.72(11) 13_455 .
Hf4 P2 Hf4 71.60(16) 13_455 .
Hf4 P2 Hf4 71.60(16) 13 .
Hf1 P2 Hf4 129.3(2) . .
Hf2 P2 Hf5 64.69(13) 13 .
Hf2 P2 Hf5 64.69(13) 13_455 .
Hf3 P2 Hf5 69.85(15) 13 .
Hf3 P2 Hf5 69.85(15) 13_455 .
Hf4 P2 Hf5 139.18(9) 13_455 .
Hf4 P2 Hf5 139.18(9) 13 .
Hf1 P2 Hf5 120.6(2) . .
Hf4 P2 Hf5 110.03(19) . .
Hf5 P3 Hf5 134.9(4) 14_445 13
Hf5 P3 Hf5 81.95(14) 14_445 14_545
Hf5 P3 Hf5 81.16(14) 13 14_545
Hf5 P3 Hf5 81.16(14) 14_445 13_455
Hf5 P3 Hf5 81.95(14) 13 13_455
Hf5 P3 Hf5 134.9(4) 14_545 13_455
Hf5 P3 Hf6 135.9(2) 14_445 .
Hf5 P3 Hf6 82.15(7) 13 .
Hf5 P3 Hf6 82.15(7) 14_545 .
Hf5 P3 Hf6 135.9(2) 13_455 .
Hf5 P3 Hf6 82.15(7) 14_445 1_455
Hf5 P3 Hf6 135.9(2) 13 1_455
Hf5 P3 Hf6 135.9(2) 14_545 1_455
Hf5 P3 Hf6 82.15(7) 13_455 1_455
Hf6 P3 Hf6 81.3(3) . 1_455
Hf5 P3 Hf2 67.29(3) 14_445 2
Hf5 P3 Hf2 138.99(6) 13 2
Hf5 P3 Hf2 67.29(3) 14_545 2
Hf5 P3 Hf2 138.99(6) 13_455 2
Hf6 P3 Hf2 68.60(18) . 2
Hf6 P3 Hf2 68.60(18) 1_455 2
Hf5 P3 Hf2 138.99(6) 14_445 .
Hf5 P3 Hf2 67.29(3) 13 .
Hf5 P3 Hf2 138.99(6) 14_545 .
Hf5 P3 Hf2 67.29(3) 13_455 .
Hf6 P3 Hf2 68.60(18) . .
Hf6 P3 Hf2 68.60(18) 1_455 .
Hf2 P3 Hf2 122.5(4) 2 .
Hf5 P3 Hf9 67.5(2) 14_445 .
Hf5 P3 Hf9 67.5(2) 13 .
Hf5 P3 Hf9 67.5(2) 14_545 .
Hf5 P3 Hf9 67.5(2) 13_455 .
Hf6 P3 Hf9 139.34(14) . .
Hf6 P3 Hf9 139.34(14) 1_455 .
Hf2 P3 Hf9 118.74(18) 2 .
Hf2 P3 Hf9 118.74(18) . .
P4 P4 Hf7 138.64(15) 9_556 1_455
P4 P4 Hf7 138.64(15) 9_556 .
Hf7 P4 Hf7 82.7(3) 1_455 .
P4 P4 Hf1 116.10(19) 9_556 2
Hf7 P4 Hf1 70.72(18) 1_455 2
Hf7 P4 Hf1 70.72(18) . 2
P4 P4 Hf1 116.10(19) 9_556 .
Hf7 P4 Hf1 70.72(18) 1_455 .
Hf7 P4 Hf1 70.72(18) . .
Hf1 P4 Hf1 127.8(4) 2 .
P4 P4 Hf8 61.75(19) 9_556 13
Hf7 P4 Hf8 141.94(17) 1_455 13
Hf7 P4 Hf8 85.59(6) . 13
Hf1 P4 Hf8 137.58(3) 2 13
Hf1 P4 Hf8 71.23(3) . 13
P4 P4 Hf8 61.75(19) 9_556 13_455
Hf7 P4 Hf8 85.59(6) 1_455 13_455
Hf7 P4 Hf8 141.94(17) . 13_455
Hf1 P4 Hf8 137.58(3) 2 13_455
Hf1 P4 Hf8 71.23(3) . 13_455
Hf8 P4 Hf8 81.68(18) 13 13_455
P4 P4 Hf8 61.75(19) 9_556 5_445
Hf7 P4 Hf8 85.59(6) 1_455 5_445
Hf7 P4 Hf8 141.94(17) . 5_445
Hf1 P4 Hf8 71.23(3) 2 5_445
Hf1 P4 Hf8 137.58(3) . 5_445
Hf8 P4 Hf8 123.5(4) 13 5_445
Hf8 P4 Hf8 72.34(15) 13_455 5_445
P4 P4 Hf8 61.75(19) 9_556 5_545
Hf7 P4 Hf8 141.94(17) 1_455 5_545
Hf7 P4 Hf8 85.59(6) . 5_545
Hf1 P4 Hf8 71.23(3) 2 5_545
Hf1 P4 Hf8 137.58(3) . 5_545
Hf8 P4 Hf8 72.34(15) 13 5_545
Hf8 P4 Hf8 123.5(4) 13_455 5_545
Hf8 P4 Hf8 81.68(18) 5_445 5_545
Hf8 P5 Hf8 84.2(3) 13_455 13
Hf8 P5 Hf3 139.89(17) 13_455 6
Hf8 P5 Hf3 82.79(6) 13 6
Hf8 P5 Hf3 82.79(6) 13_455 13_455
Hf8 P5 Hf3 139.89(17) 13 13_455
Hf3 P5 Hf3 129.0(3) 6 13_455
Hf8 P5 Hf3 139.89(17) 13_455 13
Hf8 P5 Hf3 82.79(6) 13 13
Hf3 P5 Hf3 75.31(13) 6 13
Hf3 P5 Hf3 83.26(15) 13_455 13
Hf8 P5 Hf3 82.79(6) 13_455 6_455
Hf8 P5 Hf3 139.89(17) 13 6_455
Hf3 P5 Hf3 83.26(15) 6 6_455
Hf3 P5 Hf3 75.31(13) 13_455 6_455
Hf3 P5 Hf3 129.0(3) 13 6_455
Hf8 P5 Hf1 71.97(16) 13_455 .
Hf8 P5 Hf1 71.97(16) 13 .
Hf3 P5 Hf1 137.296(19) 6 .
Hf3 P5 Hf1 67.94(3) 13_455 .
Hf3 P5 Hf1 67.94(3) 13 .
Hf3 P5 Hf1 137.296(19) 6_455 .
Hf8 P5 Hf1 71.97(16) 13_455 10_556
Hf8 P5 Hf1 71.97(16) 13 10_556
Hf3 P5 Hf1 67.94(3) 6 10_556
Hf3 P5 Hf1 137.296(19) 13_455 10_556
Hf3 P5 Hf1 137.296(19) 13 10_556
Hf3 P5 Hf1 67.94(3) 6_455 10_556
Hf1 P5 Hf1 130.7(3) . 10_556
Hf3 P6 Hf3 79.4(2) . 10
Hf3 P6 Hf9 140.31(11) . .
Hf3 P6 Hf9 140.31(11) 10 .
Hf3 P6 Hf5 131.89(18) . 6_454
Hf3 P6 Hf5 78.35(7) 10 6_454
Hf9 P6 Hf5 72.38(16) . 6_454
Hf3 P6 Hf5 78.35(7) . 13
Hf3 P6 Hf5 131.89(18) 10 13
Hf9 P6 Hf5 72.38(16) . 13
Hf5 P6 Hf5 144.8(3) 6_454 13
Hf3 P6 Hf5 131.89(18) . 6_554
Hf3 P6 Hf5 78.35(7) 10 6_554
Hf9 P6 Hf5 72.38(16) . 6_554
Hf5 P6 Hf5 83.66(10) 6_454 6_554
Hf5 P6 Hf5 85.83(10) 13 6_554
Hf3 P6 Hf5 78.35(7) . 13_455
Hf3 P6 Hf5 131.89(18) 10 13_455
Hf9 P6 Hf5 72.38(16) . 13_455
Hf5 P6 Hf5 85.83(10) 6_454 13_455
Hf5 P6 Hf5 83.66(10) 13 13_455
Hf5 P6 Hf5 144.8(3) 6_554 13_455

loop_
_geom_bond_atom_site_label_1
_geom_bond_atom_site_label_2
_geom_bond_distance
_geom_bond_site_symmetry_2
Hf1 P1 2.695(7) .
Hf1 P4 2.725(5) .
Hf1 P5 2.742(4) .
Hf1 P2 2.826(6) .
Hf1 Hf3 3.0350(11) 13
Hf1 Hf3 3.0350(11) 13_455
Hf1 Hf7 3.1418(9) 1_455
Hf1 Hf7 3.1418(9) .
Hf1 Hf8 3.1780(10) 13
Hf1 Hf8 3.1780(10) 13_455
Hf1 Hf4 3.2152(13) 13_455
Hf1 Hf4 3.2152(13) 13
Hf2 P2 2.608(5) 13
Hf2 P2 2.608(5) 13_455
Hf2 P1 2.619(7) .
Hf2 P3 2.818(5) .
Hf2 Hf5 3.0717(12) 13_455
Hf2 Hf5 3.0717(12) 13
Hf2 Hf4 3.1064(13) 13
Hf2 Hf4 3.1064(13) 13_455
Hf2 Hf6 3.1341(9) 1_455
Hf2 Hf6 3.1341(9) .
Hf2 Hf3 3.3212(15) .
Hf2 Hf4 3.4751(15) .
Hf3 P6 2.572(6) .
Hf3 P2 2.684(6) 13
Hf3 P2 2.684(6) 13_455
Hf3 P5 2.689(4) 13_455
Hf3 P5 2.689(4) 13
Hf3 Hf1 3.0350(11) 13
Hf3 Hf1 3.0350(11) 13_455
Hf3 Hf3 3.286(2) 10
Hf3 Hf5 3.3180(11) 13_455
Hf3 Hf5 3.3180(11) 13
Hf3 Hf8 3.5411(15) .
Hf4 P2 2.744(5) 13_455
Hf4 P2 2.744(5) 13
Hf4 P1 2.757(5) 13
Hf4 P1 2.757(5) 13_455
Hf4 P2 3.059(7) .
Hf4 Hf2 3.1064(13) 13
Hf4 Hf2 3.1064(13) 13_455
Hf4 Hf1 3.2152(13) 13_455
Hf4 Hf1 3.2152(13) 13
Hf4 Hf4 3.4043(18) 13_455
Hf4 Hf4 3.4043(18) 13
Hf5 P6 2.679(3) 13
Hf5 P6 2.679(3) 13_455
Hf5 P3 2.724(4) 13
Hf5 P3 2.724(4) 13_455
Hf5 Hf2 3.0717(12) 13_455
Hf5 Hf2 3.0717(12) 13
Hf5 P2 3.083(7) .
Hf5 Hf9 3.1079(9) 5
Hf5 Hf9 3.1079(9) 5_455
Hf5 Hf3 3.3180(11) 13_455
Hf5 Hf3 3.3180(11) 13
Hf5 Hf5 3.5444(19) 2_565
Hf6 P3 2.742(8) .
Hf6 P3 2.742(8) 1_655
Hf6 P1 2.774(5) 1_655
Hf6 P1 2.774(5) 2_655
Hf6 P1 2.774(5) 2
Hf6 P1 2.774(5) .
Hf6 Hf2 3.1341(9) 2
Hf6 Hf2 3.1341(9) 2_655
Hf6 Hf2 3.1341(9) 1_655
Hf6 Hf7 3.270(2) .
Hf6 Hf6 3.5730(7) 1_655
Hf7 P4 2.704(8) 1_655
Hf7 P4 2.704(8) .
Hf7 P1 2.768(5) 2
Hf7 P1 2.768(5) .
Hf7 P1 2.768(5) 1_655
Hf7 P1 2.768(5) 2_655
Hf7 Hf1 3.1418(9) 1_655
Hf7 Hf1 3.1418(9) 2
Hf7 Hf1 3.1418(9) 2_655
Hf7 Hf7 3.5730(7) 1_655
Hf8 P5 2.666(7) 13_455
Hf8 P5 2.666(7) 13
Hf8 P4 2.732(5) 13
Hf8 P4 2.732(5) 5_554
Hf8 P4 2.732(5) 5_454
Hf8 P4 2.732(5) 13_455
Hf8 Hf1 3.1780(10) 6_454
Hf8 Hf1 3.1780(10) 13
Hf8 Hf1 3.1780(10) 6_554
Hf8 Hf1 3.1780(10) 13_455
Hf8 Hf8 3.225(3) 9_565
Hf8 Hf3 3.5411(15) 10
Hf9 P6 2.583(8) .
Hf9 P6 2.583(8) 9
Hf9 P3 2.868(10) .
Hf9 P3 2.868(10) 9
Hf9 Hf5 3.1079(9) 5_444
Hf9 Hf5 3.1079(9) 13
Hf9 Hf5 3.1079(9) 13_455
Hf9 Hf5 3.1079(9) 6_454
Hf9 Hf5 3.1079(9) 6_554
Hf9 Hf5 3.1079(9) 14_445
Hf9 Hf5 3.1079(9) 14_545
Hf9 Hf5 3.1079(9) 5_544
P1 P1 2.694(13) 2
P1 Hf4 2.757(5) 13
P1 Hf4 2.757(5) 13_455
P1 Hf7 2.768(5) 1_455
P1 Hf6 2.774(5) 1_455
P2 Hf2 2.608(5) 13
P2 Hf2 2.608(5) 13_455
P2 Hf3 2.684(6) 13
P2 Hf3 2.684(6) 13_455
P2 Hf4 2.744(5) 13_455
P2 Hf4 2.744(5) 13
P3 Hf5 2.724(4) 14_445
P3 Hf5 2.724(4) 13
P3 Hf5 2.724(4) 14_545
P3 Hf5 2.724(4) 13_455
P3 Hf6 2.742(8) 1_455
P3 Hf2 2.818(5) 2
P4 P4 2.59(2) 9_556
P4 Hf7 2.704(8) 1_455
P4 Hf1 2.725(5) 2
P4 Hf8 2.732(5) 13
P4 Hf8 2.732(5) 13_455
P4 Hf8 2.732(5) 5_445
P4 Hf8 2.732(5) 5_545
P5 Hf8 2.666(7) 13_455
P5 Hf8 2.666(7) 13
P5 Hf3 2.689(4) 6
P5 Hf3 2.689(4) 13_455
P5 Hf3 2.689(4) 13
P5 Hf3 2.689(4) 6_455
P5 Hf1 2.742(4) 10_556
P6 Hf3 2.572(6) 10
P6 Hf5 2.679(2) 6_454
P6 Hf5 2.679(2) 13
P6 Hf5 2.679(2) 6_554
P6 Hf5 2.679(2) 13_455
